data_1564084
loop_
_publ_author_name
'Annan, Neveen A.'
'Butler, Ian S.'
'Osman, Yehia A.'
'Hussein, Mervat H.'
'Jean-Claude, Bertrand J.'
'Saad, Eman M.'
'Mostafa, Sahar I.'

_publ_section_title
;
 Complexes based N,N-donors (2,2&#x2032;-bipyridyl &
 2-(2-aminophenyl)benzimidazole); Synthesis, characterization, DNA
 interaction and toxicity assessment against Chlorella vulgaris
 microchlorophyte; X-ray crystal structure of [Zn(bpy)3)]Cl2
;
_journal_name_full 'Inorganica Chimica Acta'
_journal_page_first 119885
_journal_paper_doi 10.1016/j.ica.2020.119885
_journal_volume 512
_journal_year 2020
_chemical_formula_sum 'C10 H10 Cl N4 O4 Zn'
_chemical_formula_weight 351.04
_space_group_crystal_system monoclinic
_space_group_IT_number 13
_space_group_name_Hall '-P 2yac'
_space_group_name_H-M_alt 'P 1 2/n 1'
_atom_sites_solution_hydrogens .
_audit_creation_method SHELXL-2014/7
_cell_angle_alpha 90
_cell_angle_beta 73.421(3)
_cell_angle_gamma 90
_cell_formula_units_Z 19
_cell_length_a 23.654(3)
_cell_length_b 22.295(2)
_cell_length_c 13.6451(14)
_cell_measurement_temperature 130(2)
_cell_volume 6896.8(13)
_computing_structure_refinement 'SHELXL-2014/7 (Sheldrick, 2014)'
_diffrn_ambient_temperature 130(2)
_diffrn_measured_fraction_theta_full 0.999
_diffrn_measured_fraction_theta_max 0.991
_diffrn_radiation_type MoK\a
_diffrn_radiation_wavelength 0.71073
_diffrn_reflns_av_R_equivalents 0.0762
_diffrn_reflns_av_unetI/netI 0.0662
_diffrn_reflns_Laue_measured_fraction_full 0.999
_diffrn_reflns_Laue_measured_fraction_max 0.991
_diffrn_reflns_limit_h_max 29
_diffrn_reflns_limit_h_min -29
_diffrn_reflns_limit_k_max 28
_diffrn_reflns_limit_k_min -23
_diffrn_reflns_limit_l_max 17
_diffrn_reflns_limit_l_min -17
_diffrn_reflns_number 69702
_diffrn_reflns_point_group_measured_fraction_full 0.999
_diffrn_reflns_point_group_measured_fraction_max 0.991
_diffrn_reflns_theta_full 25.242
_diffrn_reflns_theta_max 26.769
_diffrn_reflns_theta_min 2.015
_exptl_absorpt_coefficient_mu 1.892
_exptl_crystal_density_diffrn 1.606
_exptl_crystal_F_000 3363
_refine_diff_density_max 12.647
_refine_diff_density_min -1.262
_refine_diff_density_rms 0.524
_refine_ls_extinction_coef .
_refine_ls_extinction_method none
_refine_ls_goodness_of_fit_ref 3.830
_refine_ls_hydrogen_treatment undef
_refine_ls_matrix_type full
_refine_ls_number_parameters 301
_refine_ls_number_reflns 14578
_refine_ls_number_restraints 0
_refine_ls_restrained_S_all 3.830
_refine_ls_R_factor_all 0.3302
_refine_ls_R_factor_gt 0.2564
_refine_ls_shift/su_max 0.054
_refine_ls_shift/su_mean 0.011
_refine_ls_structure_factor_coef Fsqd
_refine_ls_weighting_details 'w=1/[\s^2^(Fo^2^)+(0.1000P)^2^] where P=(Fo^2^+2Fc^2^)/3'
_refine_ls_weighting_scheme calc
_refine_ls_wR_factor_gt 0.6140
_refine_ls_wR_factor_ref 0.6364
_reflns_Friedel_coverage 0.000
_reflns_Friedel_fraction_full .
_reflns_Friedel_fraction_max .
_reflns_number_gt 5991
_reflns_number_total 14578
_reflns_threshold_expression 'I > 2\s(I)'
_cod_data_source_file s1_a.cif
_cod_data_source_block s1_a
_cod_original_cell_volume 6896.7(13)
_cod_original_sg_symbol_H-M 'P 2/n'
_cod_database_code 1564084
_shelx_shelxl_version_number 2014/7
_shelx_space_group_comment
;
The symmetry employed for this shelxl refinement is uniquely defined
by the following loop, which should always be used as a source of
symmetry information in preference to the above space-group names.
They are only intended as comments.
;

loop_
_space_group_symop_operation_xyz
'x, y, z'
'-x+1/2, y, -z+1/2'
'-x, -y, -z'
'x-1/2, -y, z-1/2'

loop_
_atom_site_label
_atom_site_type_symbol
_atom_site_fract_x
_atom_site_fract_y
_atom_site_fract_z
_atom_site_U_iso_or_equiv
_atom_site_adp_type
_atom_site_occupancy
_atom_site_site_symmetry_order
_atom_site_calc_flag
_atom_site_refinement_flags_posn
_atom_site_refinement_flags_adp
_atom_site_refinement_flags_occupancy
_atom_site_disorder_assembly
_atom_site_disorder_group
Zn01 Zn 0.7500 0.5933(2) 0.2500 0.0165(12) Uiso 1 2 d S . P . .
Zn02 Zn 0.7500 0.7735(2) -0.2500 0.0192(13) Uiso 1 2 d S . P . .
Zn03 Zn 0.2500 0.9068(2) 0.2500 0.0173(13) Uiso 1 2 d S . P . .
Zn04 Zn 0.2500 0.7265(2) 0.7500 0.0189(13) Uiso 1 2 d S . P . .
Cl05 Cl 0.7500 0.9334(5) 0.2500 0.023(3) Uiso 1 2 d S . P . .
Cl06 Cl 0.2500 0.5668(5) 0.2500 0.022(3) Uiso 1 2 d S . P . .
N00B N 0.3043(11) 0.7169(11) 0.5930(18) 0.019(6) Uiso 1 1 d . . . . .
N00C N 0.3011(11) 0.9170(11) 0.3562(18) 0.019(6) Uiso 1 1 d . . . . .
N00D N 0.2987(11) 0.8034(11) 0.7793(18) 0.018(6) Uiso 1 1 d . . . . .
N00E N 0.1988(10) 0.9695(10) 0.3591(17) 0.016(6) Uiso 1 1 d . . . . .
N00F N 0.3000(10) 0.8291(11) 0.1728(18) 0.019(6) Uiso 1 1 d . . . . .
N00G N 0.7996(11) 0.8356(11) -0.1851(18) 0.019(6) Uiso 1 1 d . . . . .
N00I N 0.8017(11) 0.5310(11) 0.1389(18) 0.017(6) Uiso 1 1 d . . . . .
N00J N 0.8002(10) 0.6715(11) 0.1727(18) 0.018(6) Uiso 1 1 d . . . . .
N00K N 0.6980(11) 0.5832(11) 0.1448(18) 0.020(6) Uiso 1 1 d . . . . .
N00M N 0.2017(11) 0.6640(11) 0.6854(18) 0.018(6) Uiso 1 1 d . . . . .
N00N N 0.7014(10) 0.6967(10) -0.2796(17) 0.015(6) Uiso 1 1 d . . . . .
N00O N 0.6967(11) 0.7825(11) -0.0928(18) 0.020(6) Uiso 1 1 d . . . . .
C00Q C 0.7216(12) 0.6426(13) -0.262(2) 0.010(7) Uiso 1 1 d . . . . .
C00R C 0.7785(13) 0.7252(13) 0.209(2) 0.017(8) Uiso 1 1 d . . . . .
C00T C 0.2785(13) 0.8582(13) 0.762(2) 0.013(7) Uiso 1 1 d . . . . .
C00U C 0.7221(15) 0.8176(15) -0.036(2) 0.024(8) Uiso 1 1 d . . . . .
C00V C 0.7233(11) 0.5469(11) 0.0623(19) 0.009(6) Uiso 1 1 d . . . . .
C00W C 0.7770(14) 0.8468(14) -0.084(2) 0.023(8) Uiso 1 1 d . . . . .
C00X C 0.2178(14) 0.9801(14) 0.441(2) 0.022(8) Uiso 1 1 d . . . . .
C00Y C 0.2783(12) 0.7745(12) 0.208(2) 0.012(7) Uiso 1 1 d . . . . .
C00Z C 0.1874(14) 1.0150(14) 0.522(2) 0.023(8) Uiso 1 1 d . . . . .
C010 C 0.2766(15) 0.9560(15) 0.439(3) 0.031(9) Uiso 1 1 d . . . . .
C011 C 0.6173(14) 0.6498(14) -0.314(2) 0.021(8) Uiso 1 1 d . . . . .
C012 C 0.2807(13) 0.6810(13) 0.533(2) 0.016(7) Uiso 1 1 d . . . . .
C013 C 0.6913(12) 0.5894(13) -0.272(2) 0.017(7) Uiso 1 1 d . . . . .
C014 C 0.3605(15) 0.9062(17) 0.795(3) 0.033(9) Uiso 1 1 d . . . . .
C015 C 0.8540(15) 0.5079(15) 0.139(2) 0.028(8) Uiso 1 1 d . . . . .
C016 C 0.3085(15) 0.7241(15) 0.169(2) 0.030(9) Uiso 1 1 d . . . . .
C017 C 0.7821(13) 0.5196(14) 0.058(2) 0.018(8) Uiso 1 1 d . . . . .
C018 C 0.1466(16) 0.9923(16) 0.360(3) 0.034(9) Uiso 1 1 d . . . . .
C019 C 0.2220(14) 0.6532(13) 0.583(2) 0.019(8) Uiso 1 1 d . . . . .
C01A C 0.6896(15) 0.8263(16) 0.069(2) 0.028(8) Uiso 1 1 d . . . . .
C01B C 0.8515(14) 0.6682(15) 0.097(2) 0.025(8) Uiso 1 1 d . . . . .
C01C C 0.3558(15) 0.7440(15) 0.552(2) 0.026(8) Uiso 1 1 d . . . . .
C01D C 0.8675(14) 0.4597(14) -0.021(2) 0.024(8) Uiso 1 1 d . . . . .
C01E C 0.3530(14) 0.8926(15) 0.347(2) 0.025(8) Uiso 1 1 d . . . . .
C01F C 0.3596(12) 0.7259(12) 0.093(2) 0.016(7) Uiso 1 1 d . . . . .
C01G C 0.3817(15) 0.7814(16) 0.056(2) 0.029(9) Uiso 1 1 d . . . . .
C01H C 0.8125(14) 0.4854(14) -0.025(2) 0.021(8) Uiso 1 1 d . . . . .
C01I C 0.6947(14) 0.5384(14) -0.013(2) 0.026(8) Uiso 1 1 d . . . . .
C01J C 0.6481(13) 0.6993(13) -0.303(2) 0.018(7) Uiso 1 1 d . . . . .
C01K C 0.3097(15) 0.9098(15) 0.771(2) 0.027(9) Uiso 1 1 d . . . . .
C01L C 0.1318(15) 1.0401(16) 0.524(3) 0.033(9) Uiso 1 1 d . . . . .
C01M C 0.3582(15) 0.9350(15) 0.505(2) 0.030(9) Uiso 1 1 d . . . . .
C01N C 0.8870(15) 0.4738(15) 0.063(2) 0.030(9) Uiso 1 1 d . . . . .
C01O C 0.1891(14) 0.6184(15) 0.535(2) 0.027(8) Uiso 1 1 d . . . . .
C01P C 0.8096(14) 0.8811(15) -0.033(2) 0.027(9) Uiso 1 1 d . . . . .
C01Q C 0.8522(15) 0.8600(15) -0.235(2) 0.028(9) Uiso 1 1 d . . . . .
C01R C 0.1487(15) 0.6406(15) 0.737(2) 0.027(9) Uiso 1 1 d . . . . .
C01S C 0.3526(15) 0.8009(16) 0.804(2) 0.028(9) Uiso 1 1 d . . . . .
C01T C 0.8583(16) 0.7703(15) 0.088(3) 0.036(10) Uiso 1 1 d . . . . .
C01U C 0.6443(15) 0.7561(15) -0.052(3) 0.029(9) Uiso 1 1 d . . . . .
C01V C 0.3508(15) 0.8312(15) 0.097(2) 0.028(9) Uiso 1 1 d . . . . .
C01W C 0.6387(12) 0.5932(13) -0.295(2) 0.019(7) Uiso 1 1 d . . . . .
C01X C 0.8838(16) 0.8966(17) -0.184(3) 0.039(10) Uiso 1 1 d . . . . .
C01Y C 0.8822(14) 0.7176(16) 0.056(2) 0.026(8) Uiso 1 1 d . . . . .
C01Z C 0.3046(15) 0.9616(15) 0.512(2) 0.028(9) Uiso 1 1 d . . . . .
C021 C 0.1135(15) 1.0263(15) 0.437(3) 0.030(9) Uiso 1 1 d . . . . .
C022 C 0.3828(15) 0.8503(15) 0.816(2) 0.026(8) Uiso 1 1 d . . . . .
C023 C 0.1383(15) 0.5939(15) 0.590(2) 0.033(9) Uiso 1 1 d . . . . .
C024 C 0.3611(16) 0.6980(16) 0.387(3) 0.040(10) Uiso 1 1 d . . . . .
C025 C 0.8082(14) 0.7774(14) 0.170(2) 0.024(8) Uiso 1 1 d . . . . .
C026 C 0.3103(16) 0.6737(17) 0.431(3) 0.033(9) Uiso 1 1 d . . . . .
C027 C 0.6130(15) 0.7632(15) 0.049(2) 0.030(9) Uiso 1 1 d . . . . .
C028 C 0.6377(14) 0.7981(14) 0.111(2) 0.028(8) Uiso 1 1 d . . . . .
C029 C 0.3866(16) 0.7360(15) 0.448(3) 0.033(9) Uiso 1 1 d . . . . .
C02A C 0.6416(15) 0.5658(14) -0.006(2) 0.029(9) Uiso 1 1 d . . . . .
C02B C 0.6468(14) 0.6079(15) 0.154(2) 0.023(8) Uiso 1 1 d . . . . .
C02C C 0.3868(14) 0.9002(15) 0.419(2) 0.027(8) Uiso 1 1 d . . . . .
C02D C 0.8607(13) 0.9047(14) -0.085(2) 0.026(8) Uiso 1 1 d . . . . .
C02F C 0.6126(16) 0.5995(17) 0.081(3) 0.041(10) Uiso 1 1 d . . . . .
C02H C 0.1154(13) 0.6048(14) 0.690(2) 0.023(7) Uiso 1 1 d . . . . .

loop_
_atom_type_symbol
_atom_type_description
_atom_type_scat_dispersion_real
_atom_type_scat_dispersion_imag
_atom_type_scat_source
C C 0.0033 0.0016 'International Tables Vol C Tables 4.2.6.8 and 6.1.1.4'
H H 0.0000 0.0000 'International Tables Vol C Tables 4.2.6.8 and 6.1.1.4'
N N 0.0061 0.0033 'International Tables Vol C Tables 4.2.6.8 and 6.1.1.4'
O O 0.0106 0.0060 'International Tables Vol C Tables 4.2.6.8 and 6.1.1.4'
Cl Cl 0.1484 0.1585 'International Tables Vol C Tables 4.2.6.8 and 6.1.1.4'
Zn Zn 0.2839 1.4301 'International Tables Vol C Tables 4.2.6.8 and 6.1.1.4'

loop_
_geom_angle_atom_site_label_1
_geom_angle_atom_site_label_2
_geom_angle_atom_site_label_3
_geom_angle
_geom_angle_site_symmetry_1
_geom_angle_site_symmetry_3
N00K Zn01 N00K 168.0(13) 2_655 .
N00K Zn01 N00I 94.8(9) 2_655 .
N00K Zn01 N00I 77.4(9) . .
N00K Zn01 N00I 77.4(9) 2_655 2_655
N00K Zn01 N00I 94.8(9) . 2_655
N00I Zn01 N00I 100.0(13) . 2_655
N00K Zn01 N00J 94.0(9) 2_655 .
N00K Zn01 N00J 95.5(9) . .
N00I Zn01 N00J 93.0(9) . .
N00I Zn01 N00J 164.9(9) 2_655 .
N00K Zn01 N00J 95.5(9) 2_655 2_655
N00K Zn01 N00J 94.0(9) . 2_655
N00I Zn01 N00J 164.9(9) . 2_655
N00I Zn01 N00J 93.0(9) 2_655 2_655
N00J Zn01 N00J 75.3(13) . 2_655
N00G Zn02 N00G 100.3(13) 2_654 .
N00G Zn02 N00N 164.3(8) 2_654 2_654
N00G Zn02 N00N 92.9(9) . 2_654
N00G Zn02 N00N 92.9(9) 2_654 .
N00G Zn02 N00N 164.3(8) . .
N00N Zn02 N00N 75.3(12) 2_654 .
N00G Zn02 N00O 96.7(9) 2_654 .
N00G Zn02 N00O 76.5(9) . .
N00N Zn02 N00O 94.5(9) 2_654 .
N00N Zn02 N00O 93.9(9) . .
N00G Zn02 N00O 76.5(9) 2_654 2_654
N00G Zn02 N00O 96.7(9) . 2_654
N00N Zn02 N00O 93.9(9) 2_654 2_654
N00N Zn02 N00O 94.5(9) . 2_654
N00O Zn02 N00O 169.4(14) . 2_654
N00C Zn03 N00C 167.8(13) 2 .
N00C Zn03 N00E 94.8(9) 2 .
N00C Zn03 N00E 77.1(9) . .
N00C Zn03 N00E 77.1(9) 2 2
N00C Zn03 N00E 94.8(9) . 2
N00E Zn03 N00E 98.8(13) . 2
N00C Zn03 N00F 94.5(9) 2 2
N00C Zn03 N00F 95.2(9) . 2
N00E Zn03 N00F 93.5(9) . 2
N00E Zn03 N00F 165.6(9) 2 2
N00C Zn03 N00F 95.2(9) 2 .
N00C Zn03 N00F 94.5(9) . .
N00E Zn03 N00F 165.6(9) . .
N00E Zn03 N00F 93.5(9) 2 .
N00F Zn03 N00F 75.5(13) 2 .
N00M Zn04 N00M 99.0(13) . 2_556
N00M Zn04 N00D 93.7(9) . 2_556
N00M Zn04 N00D 164.6(9) 2_556 2_556
N00M Zn04 N00D 164.6(9) . .
N00M Zn04 N00D 93.7(9) 2_556 .
N00D Zn04 N00D 75.3(12) 2_556 .
N00M Zn04 N00B 76.4(9) . .
N00M Zn04 N00B 96.1(9) 2_556 .
N00D Zn04 N00B 95.3(9) 2_556 .
N00D Zn04 N00B 93.7(9) . .
N00M Zn04 N00B 96.1(9) . 2_556
N00M Zn04 N00B 76.4(9) 2_556 2_556
N00D Zn04 N00B 93.7(9) 2_556 2_556
N00D Zn04 N00B 95.3(9) . 2_556
N00B Zn04 N00B 168.7(14) . 2_556
C01C N00B C012 119(3) . .
C01C N00B Zn04 126(2) . .
C012 N00B Zn04 115(2) . .
C01E N00C C010 120(3) . .
C01E N00C Zn03 125(2) . .
C010 N00C Zn03 115(2) . .
C00T N00D C01S 118(3) . .
C00T N00D Zn04 116.6(18) . .
C01S N00D Zn04 125(2) . .
C018 N00E C00X 117(3) . .
C018 N00E Zn03 126(2) . .
C00X N00E Zn03 115.9(19) . .
C01V N00F C00Y 118(3) . .
C01V N00F Zn03 126(2) . .
C00Y N00F Zn03 116(2) . .
C01Q N00G C00W 119(3) . .
C01Q N00G Zn02 126(2) . .
C00W N00G Zn02 116(2) . .
C017 N00I C015 118(3) . .
C017 N00I Zn01 116.1(19) . .
C015 N00I Zn01 125.7(19) . .
C00R N00J C01B 120(3) . .
C00R N00J Zn01 116(2) . .
C01B N00J Zn01 125(2) . .
C02B N00K C00V 120(2) . .
C02B N00K Zn01 126(2) . .
C00V N00K Zn01 114.2(18) . .
C019 N00M C01R 118(2) . .
C019 N00M Zn04 118(2) . .
C01R N00M Zn04 124(2) . .
C00Q N00N C01J 118(2) . .
C00Q N00N Zn02 116.3(17) . .
C01J N00N Zn02 125.2(19) . .
C01U N00O C00U 122(3) . .
C01U N00O Zn02 125(2) . .
C00U N00O Zn02 113(2) . .
N00N C00Q C013 122(2) . .
N00N C00Q C00Q 115.7(15) . 2_654
C013 C00Q C00Q 122.6(15) . 2_654
N00J C00R C025 121(3) . .
N00J C00R C00R 116.5(17) . 2_655
C025 C00R C00R 122.7(19) . 2_655
N00D C00T C01K 120(3) . .
N00D C00T C00T 115.3(16) . 2_556
C01K C00T C00T 124.2(18) . 2_556
N00O C00U C01A 117(3) . .
N00O C00U C00W 120(3) . .
C01A C00U C00W 124(3) . .
N00K C00V C01I 119(2) . .
N00K C00V C017 117(2) . .
C01I C00V C017 124(3) . .
N00G C00W C01P 119(3) . .
N00G C00W C00U 115(3) . .
C01P C00W C00U 125(3) . .
N00E C00X C00Z 123(3) . .
N00E C00X C010 117(3) . .
C00Z C00X C010 120(3) . .
N00F C00Y C016 120(3) . .
N00F C00Y C00Y 116.0(16) . 2
C016 C00Y C00Y 124.0(19) . 2
C00X C00Z C01L 120(3) . .
C01Z C010 N00C 118(3) . .
C01Z C010 C00X 127(3) . .
N00C C010 C00X 114(3) . .
C01J C011 C01W 119(3) . .
N00B C012 C026 120(3) . .
N00B C012 C019 117(2) . .
C026 C012 C019 124(3) . .
C01W C013 C00Q 119(3) . .
C01K C014 C022 121(3) . .
N00I C015 C01N 123(3) . .
C01F C016 C00Y 122(3) . .
N00I C017 C01H 124(3) . .
N00I C017 C00V 115(3) . .
C01H C017 C00V 121(2) . .
N00E C018 C021 124(3) . .
N00M C019 C01O 120(3) . .
N00M C019 C012 114(2) . .
C01O C019 C012 126(3) . .
C028 C01A C00U 122(3) . .
N00J C01B C01Y 122(3) . .
N00B C01C C029 121(3) . .
C01N C01D C01H 117(3) . .
N00C C01E C02C 124(3) . .
C016 C01F C01G 118(3) . .
C01V C01G C01F 119(3) . .
C017 C01H C01D 117(3) . .
C02A C01I C00V 121(3) . .
C011 C01J N00N 123(3) . .
C014 C01K C00T 121(3) . .
C021 C01L C00Z 114(3) . .
C01Z C01M C02C 121(3) . .
C015 C01N C01D 121(3) . .
C023 C01O C019 119(3) . .
C02D C01P C00W 120(3) . .
N00G C01Q C01X 121(3) . .
N00M C01R C02H 122(3) . .
C022 C01S N00D 123(3) . .
C01Y C01T C025 124(3) . .
N00O C01U C027 122(3) . .
N00F C01V C01G 123(3) . .
C013 C01W C011 119(3) . .
C02D C01X C01Q 118(3) . .
C01T C01Y C01B 117(3) . .
C010 C01Z C01M 123(3) . .
C018 C021 C01L 122(3) . .
C01S C022 C014 117(3) . .
C02H C023 C01O 123(3) . .
C026 C024 C029 117(3) . .
C00R C025 C01T 116(3) . .
C024 C026 C012 124(3) . .
C01U C027 C028 118(3) . .
C01A C028 C027 119(3) . .
C01C C029 C024 118(3) . .
C01I C02A C02F 121(3) . .
N00K C02B C02F 124(3) . .
C01M C02C C01E 114(3) . .
C01X C02D C01P 123(3) . .
C02A C02F C02B 114(3) . .
C023 C02H C01R 117(3) . .

loop_
_geom_bond_atom_site_label_1
_geom_bond_atom_site_label_2
_geom_bond_distance
_geom_bond_site_symmetry_2
Zn01 N00K 2.15(2) 2_655
Zn01 N00K 2.15(2) .
Zn01 N00I 2.16(2) .
Zn01 N00I 2.16(2) 2_655
Zn01 N00J 2.20(2) .
Zn01 N00J 2.20(2) 2_655
Zn02 N00G 2.16(2) 2_654
Zn02 N00G 2.16(2) .
Zn02 N00N 2.17(2) 2_654
Zn02 N00N 2.17(2) .
Zn02 N00O 2.17(2) .
Zn02 N00O 2.17(2) 2_654
Zn03 N00C 2.15(2) 2
Zn03 N00C 2.15(2) .
Zn03 N00E 2.15(2) .
Zn03 N00E 2.15(2) 2
Zn03 N00F 2.19(2) 2
Zn03 N00F 2.19(3) .
Zn04 N00M 2.14(2) .
Zn04 N00M 2.14(2) 2_556
Zn04 N00D 2.17(2) 2_556
Zn04 N00D 2.17(2) .
Zn04 N00B 2.17(2) .
Zn04 N00B 2.17(2) 2_556
N00B C01C 1.33(4) .
N00B C012 1.37(3) .
N00C C01E 1.32(4) .
N00C C010 1.41(4) .
N00D C00T 1.36(3) .
N00D C01S 1.41(4) .
N00E C018 1.33(4) .
N00E C00X 1.34(3) .
N00F C01V 1.34(4) .
N00F C00Y 1.36(4) .
N00G C01Q 1.35(4) .
N00G C00W 1.36(4) .
N00I C017 1.34(3) .
N00I C015 1.34(4) .
N00J C00R 1.34(4) .
N00J C01B 1.35(4) .
N00K C02B 1.30(4) .
N00K C00V 1.38(3) .
N00M C019 1.36(4) .
N00M C01R 1.36(4) .
N00N C00Q 1.34(3) .
N00N C01J 1.39(3) .
N00O C01U 1.34(4) .
N00O C00U 1.36(4) .
C00Q C013 1.41(4) .
C00Q C00Q 1.48(5) 2_654
C00R C025 1.38(4) .
C00R C00R 1.49(6) 2_655
C00T C01K 1.39(4) .
C00T C00T 1.47(5) 2_556
C00U C01A 1.43(4) .
C00U C00W 1.43(4) .
C00V C01I 1.39(3) .
C00V C017 1.50(4) .
C00W C01P 1.40(4) .
C00X C00Z 1.38(4) .
C00X C010 1.48(4) .
C00Y C016 1.36(4) .
C00Y C00Y 1.49(5) 2
C00Z C01L 1.42(4) .
C010 C01Z 1.36(4) .
C011 C01J 1.35(4) .
C011 C01W 1.41(4) .
C012 C026 1.37(4) .
C012 C019 1.50(4) .
C013 C01W 1.38(3) .
C014 C01K 1.34(4) .
C014 C022 1.41(4) .
C015 C01N 1.34(4) .
C016 C01F 1.35(4) .
C017 C01H 1.38(4) .
C018 C021 1.35(5) .
C019 C01O 1.40(4) .
C01A C028 1.35(4) .
C01B C01Y 1.35(4) .
C01C C029 1.41(4) .
C01D C01N 1.39(4) .
C01D C01H 1.44(4) .
C01E C02C 1.44(4) .
C01F C01G 1.38(4) .
C01G C01V 1.36(5) .
C01I C02A 1.37(4) .
C01L C021 1.41(4) .
C01M C01Z 1.38(4) .
C01M C02C 1.41(4) .
C01O C023 1.34(4) .
C01P C02D 1.32(4) .
C01Q C01X 1.42(4) .
C01R C02H 1.40(4) .
C01S C022 1.35(4) .
C01T C01Y 1.33(5) .
C01T C025 1.38(4) .
C01U C027 1.38(4) .
C01X C02D 1.31(4) .
C023 C02H 1.33(4) .
C024 C026 1.30(5) .
C024 C029 1.44(4) .
C027 C028 1.40(4) .
C02A C02F 1.40(5) .
C02B C02F 1.46(4) .
